data_4118426
loop_
_publ_author_name
'R. Kashif M. Khan'
'Robert V. O'Brien'
'Sebastian Torker'
'Bo Li'
'Amir H. Hoveyda'

_publ_section_title
;
 Z- and Enantioselective Ring-Opening/Cross-Metathesis with Enol Ethers
 Catalyzed by Stereogenic-at-Ru Carbenes: Reactivity, Selectivity, and
 Curtin-Hammett Kinetics
;
_journal_name_full 'Journal of the American Chemical Society'
_journal_page_first 12774
_journal_page_last 12779
_journal_paper_doi 10.1021/ja304827a
_journal_volume 134
_journal_year 2012
_chemical_absolute_configuration ad
_chemical_formula_moiety 'C15 H17 Br O2'
_chemical_formula_sum 'C15 H17 Br O2'
_chemical_formula_weight 309.20
_chemical_name_systematic
; 
 ? 
;
_space_group_IT_number 19
_symmetry_cell_setting orthorhombic
_symmetry_space_group_name_Hall 'P 2ac 2ab'
_symmetry_space_group_name_H-M 'P 21 21 21'
_atom_sites_solution_hydrogens geom
_atom_sites_solution_primary direct
_atom_sites_solution_secondary difmap
_audit_creation_method SHELXL-97
_cell_angle_alpha 90.00
_cell_angle_beta 90.00
_cell_angle_gamma 90.00
_cell_formula_units_Z 8
_cell_length_a 4.6190(2)
_cell_length_b 18.6734(6)
_cell_length_c 35.2274(10)
_cell_measurement_reflns_used 9289
_cell_measurement_temperature 100(2)
_cell_measurement_theta_max 65.69
_cell_measurement_theta_min 2.51
_cell_volume 3038.45(19)
_computing_cell_refinement 'SAINT (Bruker, 2010)'
_computing_data_collection 'APEX2 (Bruker, 2010)'
_computing_data_reduction 'SAINT (Bruker, 2010)'
_computing_molecular_graphics 'Bruker SHELXTL'
_computing_publication_material 'Bruker SHELXTL'
_computing_structure_refinement 'SHELXL-97 (Sheldrick, 2008)'
_computing_structure_solution 'SHELXS-97 (Sheldrick, 2008)'
_diffrn_ambient_temperature 100(2)
_diffrn_measured_fraction_theta_full 0.984
_diffrn_measured_fraction_theta_max 0.984
_diffrn_measurement_device_type 'Bruker Kappa DUO CCD diffractometer'
_diffrn_measurement_method '\f and \w scans'
_diffrn_radiation_monochromator graphite
_diffrn_radiation_type CuK\a
_diffrn_radiation_wavelength 1.54178
_diffrn_reflns_av_R_equivalents 0.0505
_diffrn_reflns_av_sigmaI/netI 0.0522
_diffrn_reflns_limit_h_max 5
_diffrn_reflns_limit_h_min -5
_diffrn_reflns_limit_k_max 22
_diffrn_reflns_limit_k_min 0
_diffrn_reflns_limit_l_max 41
_diffrn_reflns_limit_l_min 0
_diffrn_reflns_number 5243
_diffrn_reflns_theta_full 66.50
_diffrn_reflns_theta_max 66.50
_diffrn_reflns_theta_min 2.51
_diffrn_source 'microfocus sealed tube'
_diffrn_source_type 'Incoatec I\uS'
_exptl_absorpt_coefficient_mu 3.625
_exptl_absorpt_correction_T_max 0.9310
_exptl_absorpt_correction_T_min 0.6501
_exptl_absorpt_correction_type multi-scan
_exptl_absorpt_process_details
;
Sheldrick, G.M. (2008). SADABS v2008/1. Bruker AXS Inc. Madison, WI USA.
;
_exptl_crystal_colour colorless
_exptl_crystal_density_diffrn 1.352
_exptl_crystal_density_method none
_exptl_crystal_description needle
_exptl_crystal_F_000 1264
_exptl_crystal_size_max 0.13
_exptl_crystal_size_mid 0.02
_exptl_crystal_size_min 0.02
_platon_squeeze_details
;
 Slovents are the mixture of dibutylehter and diethylether which are disordered
;
_refine_diff_density_max 0.420
_refine_diff_density_min -0.255
_refine_diff_density_rms 0.059
_refine_ls_abs_structure_details 'Flack H D (1983), Acta Cryst. A39, 876-881'
_refine_ls_abs_structure_Flack -0.07(2)
_refine_ls_extinction_coef na
_refine_ls_extinction_method none
_refine_ls_goodness_of_fit_ref 1.023
_refine_ls_hydrogen_treatment mixed
_refine_ls_matrix_type full
_refine_ls_number_parameters 331
_refine_ls_number_reflns 5243
_refine_ls_number_restraints 2
_refine_ls_restrained_S_all 1.023
_refine_ls_R_factor_all 0.0459
_refine_ls_R_factor_gt 0.0377
_refine_ls_shift/su_max 0.001
_refine_ls_shift/su_mean 0.000
_refine_ls_structure_factor_coef Fsqd
_refine_ls_weighting_details 'calc w=1/[\s^2^(Fo^2^)+(0.0412P)^2^+0.0000P] where P=(Fo^2^+2Fc^2^)/3'
_refine_ls_weighting_scheme calc
_refine_ls_wR_factor_gt 0.0831
_refine_ls_wR_factor_ref 0.0860
_reflns_number_gt 4538
_reflns_number_total 5243
_reflns_threshold_expression >2sigma(I)
_cod_data_source_file ja304827a_si_001.cif
_cod_data_source_block C15H17BrO2
_cod_database_code 4118426

loop_
_symmetry_equiv_pos_as_xyz
'x, y, z'
'-x+1/2, -y, z+1/2'
'-x, y+1/2, -z+1/2'
'x+1/2, -y+1/2, -z'

loop_
_atom_site_label
_atom_site_type_symbol
_atom_site_fract_x
_atom_site_fract_y
_atom_site_fract_z
_atom_site_U_iso_or_equiv
_atom_site_adp_type
_atom_site_occupancy
_atom_site_symmetry_multiplicity
_atom_site_calc_flag
_atom_site_refinement_flags
Br1 Br -0.52251(9) 0.73683(3) 0.174795(12) 0.04288(13) Uani 1 1 d .
O1 O 0.5504(5) 0.75807(12) 0.39330(6) 0.0235(5) Uani 1 1 d .
O2 O 0.9943(6) 0.56502(13) 0.41019(8) 0.0306(6) Uani 1 1 d D
H2O H 0.845(6) 0.547(2) 0.4189(12) 0.046 Uiso 1 1 d D
C1 C 0.7729(10) 0.8505(2) 0.47350(11) 0.0370(10) Uani 1 1 d .
H1A H 0.9619 0.8636 0.4654 0.044 Uiso 1 1 calc R
H1B H 0.6838 0.8752 0.4940 0.044 Uiso 1 1 calc R
C2 C 0.6343(9) 0.79801(19) 0.45627(10) 0.0286(8) Uani 1 1 d .
H2 H 0.4457 0.7861 0.4649 0.034 Uiso 1 1 calc R
C3 C 0.7568(7) 0.75646(19) 0.42400(10) 0.0254(8) Uani 1 1 d .
H3 H 0.9404 0.7798 0.4154 0.030 Uiso 1 1 calc R
C4 C 0.6636(8) 0.72326(18) 0.35999(10) 0.0230(8) Uani 1 1 d .
H4 H 0.8495 0.7475 0.3531 0.028 Uiso 1 1 calc R
C5 C 0.7308(8) 0.64460(19) 0.36775(10) 0.0253(8) Uani 1 1 d .
H5A H 0.5491 0.6186 0.3734 0.030 Uiso 1 1 calc R
H5B H 0.8191 0.6227 0.3449 0.030 Uiso 1 1 calc R
C6 C 0.9368(8) 0.63799(19) 0.40100(10) 0.0251(8) Uani 1 1 d .
H6 H 1.1243 0.6605 0.3934 0.030 Uiso 1 1 calc R
C7 C 0.8204(8) 0.67959(19) 0.43510(10) 0.0261(8) Uani 1 1 d .
H7A H 0.6412 0.6565 0.4445 0.031 Uiso 1 1 calc R
H7B H 0.9650 0.6788 0.4558 0.031 Uiso 1 1 calc R
C8 C 0.4496(7) 0.73813(19) 0.32873(10) 0.0249(7) Uani 1 1 d .
H8 H 0.3927 0.7865 0.3251 0.030 Uiso 1 1 calc R
C9 C 0.3330(8) 0.68923(19) 0.30574(10) 0.0242(8) Uani 1 1 d .
H9 H 0.3904 0.6409 0.3096 0.029 Uiso 1 1 calc R
C10 C 0.1242(8) 0.7027(2) 0.27495(11) 0.0273(8) Uani 1 1 d .
C11 C 0.0353(9) 0.7718(2) 0.26491(10) 0.0296(8) Uani 1 1 d .
H11 H 0.1087 0.8120 0.2783 0.036 Uiso 1 1 calc R
C12 C -0.1590(9) 0.7817(2) 0.23551(11) 0.0337(9) Uani 1 1 d .
H12 H -0.2165 0.8287 0.2283 0.040 Uiso 1 1 calc R
C13 C -0.2681(8) 0.7231(2) 0.21680(10) 0.0320(9) Uani 1 1 d .
C14 C -0.1902(9) 0.6543(2) 0.22643(12) 0.0371(10) Uani 1 1 d .
H14 H -0.2700 0.6144 0.2134 0.044 Uiso 1 1 calc R
C15 C 0.0079(9) 0.6445(2) 0.25571(10) 0.0315(9) Uani 1 1 d .
H15 H 0.0644 0.5973 0.2626 0.038 Uiso 1 1 calc R
Br2 Br 0.13096(11) 0.54159(3) 0.703819(13) 0.04366(13) Uani 1 1 d .
O3 O 1.0268(6) 0.35138(12) 0.49588(7) 0.0279(6) Uani 1 1 d .
O4 O 1.4970(7) 0.50887(15) 0.43808(9) 0.0383(7) Uani 1 1 d D
H4O H 1.346(7) 0.526(2) 0.4302(13) 0.057 Uiso 1 1 d D
C16 C 0.9496(10) 0.2633(2) 0.40896(11) 0.0404(10) Uani 1 1 d .
H16A H 1.0354 0.2948 0.3910 0.048 Uiso 1 1 calc R
H16B H 0.8269 0.2257 0.4006 0.048 Uiso 1 1 calc R
C17 C 1.0002(10) 0.2719(2) 0.44499(11) 0.0348(9) Uani 1 1 d .
H17 H 0.9088 0.2389 0.4617 0.042 Uiso 1 1 calc R
C18 C 1.1865(10) 0.3279(2) 0.46317(11) 0.0315(9) Uani 1 1 d .
H18 H 1.3693 0.3046 0.4721 0.038 Uiso 1 1 calc R
C19 C 1.1813(9) 0.40201(19) 0.51899(11) 0.0303(9) Uani 1 1 d .
H19 H 1.3642 0.3788 0.5279 0.036 Uiso 1 1 calc R
C20 C 1.2613(8) 0.4674(2) 0.49584(11) 0.0299(9) Uani 1 1 d .
H20A H 1.0829 0.4931 0.4883 0.036 Uiso 1 1 calc R
H20B H 1.3792 0.5003 0.5116 0.036 Uiso 1 1 calc R
C21 C 1.4291(8) 0.4469(2) 0.46101(12) 0.0356(10) Uani 1 1 d .
H21 H 1.6159 0.4251 0.4695 0.043 Uiso 1 1 calc R
C22 C 1.2666(9) 0.3910(2) 0.43773(11) 0.0303(9) Uani 1 1 d .
H22A H 1.3899 0.3743 0.4165 0.036 Uiso 1 1 calc R
H22B H 1.0890 0.4125 0.4269 0.036 Uiso 1 1 calc R
C23 C 0.9915(10) 0.41438(19) 0.55274(10) 0.0302(8) Uani 1 1 d .
H23 H 0.9110 0.3733 0.5646 0.036 Uiso 1 1 calc R
C24 C 0.9253(8) 0.4775(2) 0.56759(11) 0.0309(9) Uani 1 1 d .
H24 H 1.0091 0.5182 0.5557 0.037 Uiso 1 1 calc R
C25 C 0.7368(9) 0.4917(2) 0.60043(11) 0.0304(9) Uani 1 1 d .
C26 C 0.6020(9) 0.4367(2) 0.62097(11) 0.0338(9) Uani 1 1 d .
H26 H 0.6355 0.3882 0.6140 0.041 Uiso 1 1 calc R
C27 C 0.4212(9) 0.4518(2) 0.65120(11) 0.0340(9) Uani 1 1 d .
H27 H 0.3335 0.4141 0.6652 0.041 Uiso 1 1 calc R
C28 C 0.3697(10) 0.5222(2) 0.66073(11) 0.0332(9) Uani 1 1 d .
C29 C 0.4964(11) 0.5771(2) 0.64139(12) 0.0404(10) Uani 1 1 d .
H29 H 0.4588 0.6253 0.6483 0.048 Uiso 1 1 calc R
C30 C 0.6820(9) 0.5614(2) 0.61123(11) 0.0343(10) Uani 1 1 d .
H30 H 0.7724 0.5995 0.5979 0.041 Uiso 1 1 calc R

loop_
_atom_site_aniso_label
_atom_site_aniso_U_11
_atom_site_aniso_U_22
_atom_site_aniso_U_33
_atom_site_aniso_U_23
_atom_site_aniso_U_13
_atom_site_aniso_U_12
Br1 0.0304(2) 0.0707(3) 0.0275(2) 0.0005(2) -0.00475(18) -0.0071(2)
O1 0.0220(12) 0.0242(12) 0.0241(12) 0.0013(10) -0.0009(9) 0.0002(11)
O2 0.0237(13) 0.0234(13) 0.0448(16) 0.0094(11) 0.0015(14) 0.0028(12)
C1 0.048(3) 0.030(2) 0.033(2) -0.0003(18) 0.012(2) 0.003(2)
C2 0.0300(19) 0.028(2) 0.028(2) 0.0047(17) -0.0013(17) 0.0015(18)
C3 0.0198(16) 0.028(2) 0.0287(19) 0.0041(17) -0.0009(14) 0.0035(16)
C4 0.0188(16) 0.0195(18) 0.031(2) 0.0040(15) 0.0025(15) 0.0007(15)
C5 0.0220(17) 0.0212(19) 0.033(2) 0.0006(16) 0.0044(16) 0.0034(15)
C6 0.020(2) 0.0220(18) 0.033(2) 0.0038(16) 0.0025(15) 0.0028(15)
C7 0.024(2) 0.0260(19) 0.029(2) 0.0027(16) -0.0041(16) 0.0020(16)
C8 0.0204(16) 0.0238(17) 0.0305(18) 0.0044(16) 0.0051(15) 0.0036(15)
C9 0.0200(18) 0.0212(17) 0.032(2) 0.0004(15) 0.0045(15) 0.0027(15)
C10 0.0212(18) 0.034(2) 0.027(2) -0.0056(16) 0.0076(16) 0.0020(17)
C11 0.0296(19) 0.030(2) 0.0289(19) -0.0002(17) -0.0002(16) 0.0038(18)
C12 0.032(2) 0.036(2) 0.032(2) -0.0005(18) -0.0060(18) 0.0015(19)
C13 0.0222(18) 0.054(3) 0.0194(19) 0.0020(18) -0.0025(14) -0.0021(19)
C14 0.025(2) 0.050(3) 0.036(2) -0.006(2) 0.0068(18) -0.007(2)
C15 0.0261(18) 0.035(2) 0.033(2) -0.0013(17) 0.0054(19) 0.0004(19)
Br2 0.0500(3) 0.0435(2) 0.0375(2) -0.0005(2) -0.0004(2) 0.0000(2)
O3 0.0312(14) 0.0247(13) 0.0279(13) 0.0031(11) -0.0041(12) -0.0031(12)
O4 0.0235(13) 0.0367(16) 0.0548(18) 0.0216(14) -0.0027(15) -0.0013(14)
C16 0.047(3) 0.033(2) 0.041(2) 0.0048(19) 0.0005(19) 0.005(2)
C17 0.051(2) 0.0224(19) 0.031(2) 0.0021(16) 0.003(2) 0.005(2)
C18 0.040(2) 0.024(2) 0.030(2) 0.0058(16) -0.0019(18) 0.0041(18)
C19 0.031(2) 0.0234(19) 0.037(2) 0.0019(17) -0.0091(17) -0.0035(17)
C20 0.0240(19) 0.025(2) 0.041(2) 0.0058(17) -0.0094(17) 0.0014(16)
C21 0.024(2) 0.031(2) 0.052(3) 0.018(2) -0.0048(17) 0.0004(17)
C22 0.029(2) 0.029(2) 0.033(2) 0.0096(17) 0.0010(17) 0.0075(17)
C23 0.037(2) 0.0199(19) 0.034(2) 0.0050(16) -0.0115(19) -0.0037(18)
C24 0.028(2) 0.026(2) 0.039(2) 0.0087(17) -0.0099(17) -0.0060(16)
C25 0.033(2) 0.026(2) 0.032(2) 0.0041(17) -0.0138(17) -0.0024(17)
C26 0.039(2) 0.0237(19) 0.039(2) -0.0006(17) -0.0091(19) 0.0009(18)
C27 0.038(2) 0.028(2) 0.036(2) 0.0043(18) -0.0101(17) -0.0062(18)
C28 0.036(2) 0.036(2) 0.028(2) 0.0003(17) -0.0065(18) 0.001(2)
C29 0.043(2) 0.034(2) 0.045(2) 0.0009(19) -0.009(2) 0.001(2)
C30 0.039(2) 0.028(2) 0.036(2) 0.0080(17) -0.0076(19) -0.0028(19)

loop_
_atom_type_symbol
_atom_type_description
_atom_type_scat_dispersion_real
_atom_type_scat_dispersion_imag
_atom_type_scat_source
C C 0.0181 0.0091 'International Tables Vol C Tables 4.2.6.8 and 6.1.1.4'
H H 0.0000 0.0000 'International Tables Vol C Tables 4.2.6.8 and 6.1.1.4'
O O 0.0492 0.0322 'International Tables Vol C Tables 4.2.6.8 and 6.1.1.4'
Br Br -0.6763 1.2805 'International Tables Vol C Tables 4.2.6.8 and 6.1.1.4'

loop_
_geom_angle_atom_site_label_1
_geom_angle_atom_site_label_2
_geom_angle_atom_site_label_3
_geom_angle
C4 O1 C3 111.2(3)
C6 O2 H2O 109(3)
C2 C1 H1A 120.0
C2 C1 H1B 120.0
H1A C1 H1B 120.0
C1 C2 C3 123.7(4)
C1 C2 H2 118.2
C3 C2 H2 118.2
O1 C3 C2 108.1(3)
O1 C3 C7 109.9(3)
C2 C3 C7 111.7(3)
O1 C3 H3 109.0
C2 C3 H3 109.0
C7 C3 H3 109.0
O1 C4 C8 105.9(3)
O1 C4 C5 111.2(3)
C8 C4 C5 116.2(3)
O1 C4 H4 107.7
C8 C4 H4 107.7
C5 C4 H4 107.7
C6 C5 C4 110.2(3)
C6 C5 H5A 109.6
C4 C5 H5A 109.6
C6 C5 H5B 109.6
C4 C5 H5B 109.6
H5A C5 H5B 108.1
O2 C6 C5 111.8(3)
O2 C6 C7 111.9(3)
C5 C6 C7 110.2(3)
O2 C6 H6 107.6
C5 C6 H6 107.6
C7 C6 H6 107.6
C3 C7 C6 110.3(3)
C3 C7 H7A 109.6
C6 C7 H7A 109.6
C3 C7 H7B 109.6
C6 C7 H7B 109.6
H7A C7 H7B 108.1
C9 C8 C4 125.6(3)
C9 C8 H8 117.2
C4 C8 H8 117.2
C8 C9 C10 126.4(3)
C8 C9 H9 116.8
C10 C9 H9 116.8
C15 C10 C11 119.0(4)
C15 C10 C9 118.5(4)
C11 C10 C9 122.4(3)
C12 C11 C10 120.2(4)
C12 C11 H11 119.9
C10 C11 H11 119.9
C13 C12 C11 119.4(4)
C13 C12 H12 120.3
C11 C12 H12 120.3
C12 C13 C14 122.0(4)
C12 C13 Br1 119.4(3)
C14 C13 Br1 118.5(3)
C13 C14 C15 118.6(4)
C13 C14 H14 120.7
C15 C14 H14 120.7
C10 C15 C14 120.8(4)
C10 C15 H15 119.6
C14 C15 H15 119.6
C18 O3 C19 113.6(3)
C21 O4 H4O 108(3)
C17 C16 H16A 120.0
C17 C16 H16B 120.0
H16A C16 H16B 120.0
C16 C17 C18 127.3(4)
C16 C17 H17 116.3
C18 C17 H17 116.3
O3 C18 C17 105.1(3)
O3 C18 C22 111.1(3)
C17 C18 C22 115.3(3)
O3 C18 H18 108.4
C17 C18 H18 108.4
C22 C18 H18 108.4
O3 C19 C23 105.1(3)
O3 C19 C20 110.3(3)
C23 C19 C20 116.5(3)
O3 C19 H19 108.2
C23 C19 H19 108.2
C20 C19 H19 108.2
C21 C20 C19 111.1(3)
C21 C20 H20A 109.4
C19 C20 H20A 109.4
C21 C20 H20B 109.4
C19 C20 H20B 109.4
H20A C20 H20B 108.0
O4 C21 C20 111.4(3)
O4 C21 C22 110.7(3)
C20 C21 C22 111.1(3)
O4 C21 H21 107.8
C20 C21 H21 107.8
C22 C21 H21 107.8
C21 C22 C18 109.4(3)
C21 C22 H22A 109.8
C18 C22 H22A 109.8
C21 C22 H22B 109.8
C18 C22 H22B 109.8
H22A C22 H22B 108.2
C24 C23 C19 125.9(4)
C24 C23 H23 117.1
C19 C23 H23 117.1
C23 C24 C25 127.3(4)
C23 C24 H24 116.3
C25 C24 H24 116.3
C30 C25 C26 117.9(4)
C30 C25 C24 119.7(4)
C26 C25 C24 122.4(4)
C27 C26 C25 121.1(4)
C27 C26 H26 119.5
C25 C26 H26 119.5
C28 C27 C26 119.1(4)
C28 C27 H27 120.4
C26 C27 H27 120.4
C29 C28 C27 121.5(4)
C29 C28 Br2 120.1(3)
C27 C28 Br2 118.3(3)
C28 C29 C30 119.1(4)
C28 C29 H29 120.4
C30 C29 H29 120.4
C25 C30 C29 121.4(4)
C25 C30 H30 119.3
C29 C30 H30 119.3

loop_
_geom_bond_atom_site_label_1
_geom_bond_atom_site_label_2
_geom_bond_distance
Br1 C13 1.907(4)
O1 C4 1.440(4)
O1 C3 1.442(4)
O2 C6 1.425(4)
O2 H2O 0.828(19)
C1 C2 1.318(5)
C1 H1A 0.9500
C1 H1B 0.9500
C2 C3 1.488(5)
C2 H2 0.9500
C3 C7 1.517(5)
C3 H3 1.0000
C4 C8 1.505(5)
C4 C5 1.526(4)
C4 H4 1.0000
C5 C6 1.514(5)
C5 H5A 0.9900
C5 H5B 0.9900
C6 C7 1.528(5)
C6 H6 1.0000
C7 H7A 0.9900
C7 H7B 0.9900
C8 C9 1.334(5)
C8 H8 0.9500
C9 C10 1.473(5)
C9 H9 0.9500
C10 C15 1.390(5)
C10 C11 1.399(5)
C11 C12 1.383(5)
C11 H11 0.9500
C12 C13 1.374(5)
C12 H12 0.9500
C13 C14 1.377(6)
C14 C15 1.391(6)
C14 H14 0.9500
C15 H15 0.9500
Br2 C28 1.911(4)
O3 C18 1.437(5)
O3 C19 1.437(4)
O4 C21 1.445(4)
O4 H4O 0.813(19)
C16 C17 1.301(5)
C16 H16A 0.9500
C16 H16B 0.9500
C17 C18 1.498(6)
C17 H17 0.9500
C18 C22 1.526(5)
C18 H18 1.0000
C19 C23 1.495(5)
C19 C20 1.514(5)
C19 H19 1.0000
C20 C21 1.501(6)
C20 H20A 0.9900
C20 H20B 0.9900
C21 C22 1.525(6)
C21 H21 1.0000
C22 H22A 0.9900
C22 H22B 0.9900
C23 C24 1.325(5)
C23 H23 0.9500
C24 C25 1.472(6)
C24 H24 0.9500
C25 C30 1.379(6)
C25 C26 1.403(5)
C26 C27 1.382(6)
C26 H26 0.9500
C27 C28 1.377(5)
C27 H27 0.9500
C28 C29 1.363(6)
C29 C30 1.396(6)
C29 H29 0.9500
C30 H30 0.9500

loop_
_geom_hbond_atom_site_label_D
_geom_hbond_atom_site_label_H
_geom_hbond_atom_site_label_A
_geom_hbond_distance_DH
_geom_hbond_distance_HA
_geom_hbond_distance_DA
_geom_hbond_angle_DHA
_geom_hbond_site_symmetry_A
O2 H2O O4 0.828(19) 1.88(2) 2.710(4) 178(5) 1_455
O4 H4O O2 0.813(19) 1.92(2) 2.731(4) 178(5) .

loop_
_geom_torsion_atom_site_label_1
_geom_torsion_atom_site_label_2
_geom_torsion_atom_site_label_3
_geom_torsion_atom_site_label_4
_geom_torsion
C4 O1 C3 C2 175.7(3)
C4 O1 C3 C7 -62.0(3)
C1 C2 C3 O1 -127.2(4)
C1 C2 C3 C7 111.6(4)
C3 O1 C4 C8 -171.7(3)
C3 O1 C4 C5 61.1(4)
O1 C4 C5 C6 -55.9(4)
C8 C4 C5 C6 -177.2(3)
C4 C5 C6 O2 177.4(3)
C4 C5 C6 C7 52.3(4)
O1 C3 C7 C6 58.2(4)
C2 C3 C7 C6 178.2(3)
O2 C6 C7 C3 -179.0(3)
C5 C6 C7 C3 -53.9(4)
O1 C4 C8 C9 -129.5(3)
C5 C4 C8 C9 -5.4(5)
C4 C8 C9 C10 -179.8(3)
C8 C9 C10 C15 -175.0(4)
C8 C9 C10 C11 3.8(6)
C15 C10 C11 C12 -1.9(6)
C9 C10 C11 C12 179.3(4)
C10 C11 C12 C13 1.3(6)
C11 C12 C13 C14 0.1(6)
C11 C12 C13 Br1 -177.2(3)
C12 C13 C14 C15 -0.8(6)
Br1 C13 C14 C15 176.5(3)
C11 C10 C15 C14 1.1(6)
C9 C10 C15 C14 180.0(4)
C13 C14 C15 C10 0.2(6)
C19 O3 C18 C17 175.6(3)
C19 O3 C18 C22 -59.1(4)
C16 C17 C18 O3 137.9(4)
C16 C17 C18 C22 15.3(7)
C18 O3 C19 C23 -175.2(3)
C18 O3 C19 C20 58.5(4)
O3 C19 C20 C21 -55.2(4)
C23 C19 C20 C21 -174.9(3)
C19 C20 C21 O4 177.9(3)
C19 C20 C21 C22 53.9(4)
O4 C21 C22 C18 -177.5(3)
C20 C21 C22 C18 -53.1(4)
O3 C18 C22 C21 54.8(4)
C17 C18 C22 C21 174.3(3)
O3 C19 C23 C24 -133.8(4)
C20 C19 C23 C24 -11.4(6)
C19 C23 C24 C25 179.2(4)
C23 C24 C25 C30 -177.4(4)
C23 C24 C25 C26 0.8(6)
C30 C25 C26 C27 -0.3(6)
C24 C25 C26 C27 -178.6(4)
C25 C26 C27 C28 1.1(6)
C26 C27 C28 C29 -1.0(6)
C26 C27 C28 Br2 -177.6(3)
C27 C28 C29 C30 0.1(7)
Br2 C28 C29 C30 176.7(3)
C26 C25 C30 C29 -0.6(6)
C24 C25 C30 C29 177.7(4)
C28 C29 C30 C25 0.7(6)

loop_
_platon_squeeze_void_nr
_platon_squeeze_void_average_x
_platon_squeeze_void_average_y
_platon_squeeze_void_average_z
_platon_squeeze_void_volume
_platon_squeeze_void_count_electrons
_platon_squeeze_void_content
1 -0.018 0.951 0.181 97 28 ' '
2 -0.094 0.451 0.319 97 28 ' '
3 -0.014 0.049 0.681 97 28 ' '
4 -0.081 0.549 0.819 97 28 ' '
